data_4025429
loop_
_publ_author_name
'Nitin T. Patil'
'Rahul D. Kavthe'
'Valmik S. Shinde'
'Balasubramanian Sridhar'

_publ_section_title
;
 Pt(IV)-Catalyzed Hydroamination Triggered Cyclization: A Strategy to
 Fused Pyrrolo[1,2-a]quinoxalines, Indolo[1,2-a]quinoxalines, and
 Indolo[3,2-c]quinolines
;
_journal_name_full 'Journal of Organic Chemistry'
_journal_page_first 3371
_journal_page_last 3380
_journal_paper_doi 10.1021/jo100373w
_journal_volume 75
_journal_year 2010
_chemical_formula_moiety 'C19 H18 N2'
_chemical_formula_sum 'C19 H18 N2'
_chemical_formula_weight 274.35
_chemical_name_systematic
; 
 ? 
;
_space_group_IT_number 2
_symmetry_cell_setting triclinic
_symmetry_space_group_name_Hall '-P 1'
_symmetry_space_group_name_H-M 'P -1'
_atom_sites_solution_hydrogens geom
_atom_sites_solution_primary direct
_atom_sites_solution_secondary difmap
_audit_creation_method SHELXL-97
_cell_angle_alpha 95.278(1)
_cell_angle_beta 110.776(1)
_cell_angle_gamma 108.459(1)
_cell_formula_units_Z 4
_cell_length_a 10.2576(6)
_cell_length_b 12.6750(7)
_cell_length_c 12.9218(8)
_cell_measurement_reflns_used 7515
_cell_measurement_temperature 294(2)
_cell_measurement_theta_max 27.94
_cell_measurement_theta_min 2.24
_cell_volume 1449.90(15)
_computing_cell_refinement 'SAINT (Bruker, 2001)'
_computing_data_collection 'SMART (Bruker, 2001)'
_computing_data_reduction SAINT
_computing_molecular_graphics 'SHELXTL/PC (Sheldrick, 1990)'
_computing_publication_material SHELXL97
_computing_structure_refinement 'SHELXL-97 (Sheldrick, 2008)'
_computing_structure_solution 'SHELXS-97 (Sheldrick, 2008)'
_diffrn_ambient_temperature 294(2)
_diffrn_measured_fraction_theta_full 0.998
_diffrn_measured_fraction_theta_max 0.998
_diffrn_measurement_device 'Bruker SMART APEX CCD area-detector'
_diffrn_measurement_device_type 'CCD Area Detector'
_diffrn_measurement_method '\w scan'
_diffrn_radiation_monochromator graphite
_diffrn_radiation_source 'fine-focus sealed tube'
_diffrn_radiation_type MoK\a
_diffrn_radiation_wavelength 0.71073
_diffrn_reflns_av_R_equivalents 0.0199
_diffrn_reflns_av_sigmaI/netI 0.0212
_diffrn_reflns_limit_h_max 12
_diffrn_reflns_limit_h_min -12
_diffrn_reflns_limit_k_max 15
_diffrn_reflns_limit_k_min -15
_diffrn_reflns_limit_l_max 15
_diffrn_reflns_limit_l_min -15
_diffrn_reflns_number 13979
_diffrn_reflns_theta_full 25.00
_diffrn_reflns_theta_max 25.00
_diffrn_reflns_theta_min 1.73
_diffrn_standards_number 0
_exptl_absorpt_coefficient_mu 0.074
_exptl_absorpt_correction_type none
_exptl_crystal_colour colorless
_exptl_crystal_density_diffrn 1.257
_exptl_crystal_density_method 'not measured'
_exptl_crystal_description block
_exptl_crystal_F_000 584
_exptl_crystal_size_max 0.17
_exptl_crystal_size_mid 0.15
_exptl_crystal_size_min 0.09
_refine_diff_density_max 0.165
_refine_diff_density_min -0.188
_refine_diff_density_rms 0.035
_refine_ls_extinction_method none
_refine_ls_goodness_of_fit_ref 1.015
_refine_ls_hydrogen_treatment constr
_refine_ls_matrix_type full
_refine_ls_number_parameters 381
_refine_ls_number_reflns 5087
_refine_ls_number_restraints 0
_refine_ls_restrained_S_all 1.015
_refine_ls_R_factor_all 0.0453
_refine_ls_R_factor_gt 0.0405
_refine_ls_shift/su_max 0.000
_refine_ls_shift/su_mean 0.000
_refine_ls_structure_factor_coef Fsqd
_refine_ls_weighting_details 'calc w=1/[\s^2^(Fo^2^)+(0.0547P)^2^+0.3187P] where P=(Fo^2^+2Fc^2^)/3'
_refine_ls_weighting_scheme calc
_refine_ls_wR_factor_gt 0.1054
_refine_ls_wR_factor_ref 0.1092
_reflns_number_gt 4445
_reflns_number_total 5087
_reflns_threshold_expression I>2\s(I)
_cod_data_source_file jo100373w_si_003.cif
_cod_data_source_block ah34m
_cod_depositor_comments
;
The following automatic conversions were performed:

'_symmetry_cell_setting' value 'Triclinic' changed to 'triclinic'
according to the built-in table from CIF Core dictionary named
'cif_core.dic' version 2.4.1 from 2010-06-29.

Automatic conversion script
Id: cif_fix_values 1646 2011-03-28 12:23:43Z adriana 
;
_cod_original_cell_volume 1449.89(15)
_cod_database_code 4025429

loop_
_symmetry_equiv_pos_as_xyz
'x, y, z'
'-x, -y, -z'

loop_
_atom_site_label
_atom_site_type_symbol
_atom_site_fract_x
_atom_site_fract_y
_atom_site_fract_z
_atom_site_U_iso_or_equiv
_atom_site_adp_type
_atom_site_occupancy
_atom_site_symmetry_multiplicity
_atom_site_calc_flag
_atom_site_refinement_flags
_atom_site_disorder_assembly
_atom_site_disorder_group
C1 C -0.17212(15) 0.31193(11) 0.22887(11) 0.0418(3) Uani 1 1 d . . .
C2 C -0.30203(16) 0.29191(13) 0.13308(12) 0.0488(3) Uani 1 1 d . . .
H2 H -0.3102 0.2652 0.0607 0.059 Uiso 1 1 calc R . .
C3 C -0.41808(17) 0.31288(13) 0.14866(14) 0.0543(4) Uani 1 1 d . . .
H3 H -0.5059 0.2999 0.0855 0.065 Uiso 1 1 calc R . .
C4 C -0.40764(18) 0.35293(13) 0.25631(14) 0.0559(4) Uani 1 1 d . . .
H4 H -0.4871 0.3682 0.2639 0.067 Uiso 1 1 calc R . .
C5 C -0.28108(18) 0.37014(13) 0.35140(14) 0.0537(4) Uani 1 1 d . . .
H5 H -0.2753 0.3957 0.4233 0.064 Uiso 1 1 calc R . .
C6 C -0.16104(16) 0.34891(11) 0.33941(12) 0.0451(3) Uani 1 1 d . . .
C7 C -0.01924(17) 0.35424(13) 0.41787(12) 0.0501(3) Uani 1 1 d . . .
H7 H 0.0184 0.3762 0.4967 0.060 Uiso 1 1 calc R . .
C8 C 0.05090(15) 0.32160(12) 0.35722(11) 0.0451(3) Uani 1 1 d . . .
C9 C 0.19896(16) 0.31010(14) 0.38935(12) 0.0515(4) Uani 1 1 d . . .
C10 C 0.2573(2) 0.2766(2) 0.50255(15) 0.0788(6) Uani 1 1 d . . .
H10A H 0.3186 0.3437 0.5646 0.095 Uiso 1 1 calc R . .
H10B H 0.1748 0.2293 0.5184 0.095 Uiso 1 1 calc R . .
C11 C 0.3511(2) 0.2098(2) 0.48508(18) 0.0966(7) Uani 1 1 d . . .
H11A H 0.4571 0.2583 0.5192 0.116 Uiso 1 1 calc R . .
H11B H 0.3365 0.1448 0.5200 0.116 Uiso 1 1 calc R . .
C12 C 0.29847(18) 0.16944(16) 0.35735(15) 0.0658(5) Uani 1 1 d . . .
H12A H 0.3789 0.2030 0.3334 0.079 Uiso 1 1 calc R . .
H12B H 0.2633 0.0868 0.3351 0.079 Uiso 1 1 calc R . .
C13 C 0.11537(15) 0.20855(12) 0.19398(12) 0.0459(3) Uani 1 1 d . . .
C14 C 0.15471(19) 0.16258(16) 0.11327(15) 0.0634(4) Uani 1 1 d . . .
H14 H 0.2240 0.1273 0.1348 0.076 Uiso 1 1 calc R . .
C15 C 0.0917(2) 0.16876(19) 0.00100(15) 0.0763(5) Uani 1 1 d . . .
H15 H 0.1168 0.1358 -0.0528 0.092 Uiso 1 1 calc R . .
C16 C -0.0074(2) 0.22296(19) -0.03144(14) 0.0726(5) Uani 1 1 d . . .
H16 H -0.0462 0.2295 -0.1064 0.087 Uiso 1 1 calc R . .
C17 C -0.04981(17) 0.26808(15) 0.04720(12) 0.0559(4) Uani 1 1 d . . .
H17 H -0.1164 0.3055 0.0251 0.067 Uiso 1 1 calc R . .
C18 C 0.00625(15) 0.25790(12) 0.15827(11) 0.0427(3) Uani 1 1 d . . .
C19 C 0.31493(18) 0.41984(15) 0.38427(15) 0.0654(4) Uani 1 1 d . . .
H19A H 0.4106 0.4123 0.4052 0.098 Uiso 1 1 calc R . .
H19B H 0.3245 0.4840 0.4360 0.098 Uiso 1 1 calc R . .
H19C H 0.2819 0.4315 0.3084 0.098 Uiso 1 1 calc R . .
C20 C 0.87112(15) 0.72966(12) 0.26245(11) 0.0405(3) Uani 1 1 d . . .
C21 C 0.88237(17) 0.62297(13) 0.24915(13) 0.0497(3) Uani 1 1 d . . .
H21 H 0.7970 0.5566 0.2123 0.060 Uiso 1 1 calc R . .
C22 C 1.02416(18) 0.61882(14) 0.29240(14) 0.0550(4) Uani 1 1 d . . .
H22 H 1.0338 0.5484 0.2836 0.066 Uiso 1 1 calc R . .
C23 C 1.15264(17) 0.71695(14) 0.34860(13) 0.0542(4) Uani 1 1 d . . .
H23 H 1.2466 0.7114 0.3771 0.065 Uiso 1 1 calc R . .
C24 C 1.14191(16) 0.82174(14) 0.36238(13) 0.0525(4) Uani 1 1 d . . .
H24 H 1.2282 0.8873 0.4002 0.063 Uiso 1 1 calc R . .
C25 C 1.00096(15) 0.82983(12) 0.31938(11) 0.0448(3) Uani 1 1 d . . .
C26 C 0.95337(16) 0.92414(12) 0.32087(13) 0.0497(3) Uani 1 1 d . . .
H26 H 1.0154 1.0007 0.3528 0.060 Uiso 1 1 calc R . .
C27 C 0.80250(15) 0.88207(11) 0.26772(11) 0.0425(3) Uani 1 1 d . . .
C28 C 0.69308(16) 0.94063(12) 0.24046(12) 0.0459(3) Uani 1 1 d . . .
C29 C 0.73914(18) 1.04882(13) 0.32852(14) 0.0577(4) Uani 1 1 d . . .
H29A H 0.8008 1.1152 0.3123 0.069 Uiso 1 1 calc R . .
H29B H 0.7943 1.0424 0.4045 0.069 Uiso 1 1 calc R . .
C30 C 0.5894(2) 1.05666(15) 0.31642(16) 0.0674(5) Uani 1 1 d . . .
H30A H 0.5610 1.1021 0.2623 0.081 Uiso 1 1 calc R . .
H30B H 0.5957 1.0912 0.3891 0.081 Uiso 1 1 calc R . .
C31 C 0.47549(19) 0.93348(14) 0.27389(16) 0.0630(4) Uani 1 1 d . . .
H31A H 0.4393 0.9096 0.3311 0.076 Uiso 1 1 calc R . .
H31B H 0.3903 0.9253 0.2049 0.076 Uiso 1 1 calc R . .
C32 C 0.49667(15) 0.75221(12) 0.20254(11) 0.0425(3) Uani 1 1 d . . .
C33 C 0.34585(16) 0.68649(13) 0.17203(12) 0.0508(4) Uani 1 1 d . . .
H33 H 0.2835 0.7209 0.1849 0.061 Uiso 1 1 calc R . .
C34 C 0.28703(17) 0.57107(14) 0.12288(14) 0.0593(4) Uani 1 1 d . . .
H34 H 0.1864 0.5282 0.1044 0.071 Uiso 1 1 calc R . .
C35 C 0.37656(18) 0.51958(14) 0.10123(14) 0.0609(4) Uani 1 1 d . . .
H35 H 0.3358 0.4425 0.0654 0.073 Uiso 1 1 calc R . .
C36 C 0.52834(17) 0.58275(12) 0.13288(13) 0.0517(4) Uani 1 1 d . . .
H36 H 0.5886 0.5475 0.1177 0.062 Uiso 1 1 calc R . .
C37 C 0.59078(14) 0.69701(11) 0.18645(11) 0.0402(3) Uani 1 1 d . . .
C38 C 0.6584(2) 0.96302(16) 0.12058(14) 0.0654(4) Uani 1 1 d . . .
H38A H 0.6180 0.8918 0.0661 0.098 Uiso 1 1 calc R . .
H38B H 0.7492 1.0121 0.1174 0.098 Uiso 1 1 calc R . .
H38C H 0.5863 0.9991 0.1034 0.098 Uiso 1 1 calc R . .
N1 N -0.03863(12) 0.29708(10) 0.24151(9) 0.0413(3) Uani 1 1 d . . .
N2 N 0.17607(13) 0.20900(11) 0.30887(10) 0.0499(3) Uani 1 1 d . . .
N3 N 0.74734(12) 0.76365(9) 0.22986(9) 0.0410(3) Uani 1 1 d . . .
N4 N 0.55906(13) 0.86727(10) 0.25202(11) 0.0498(3) Uani 1 1 d . . .

loop_
_atom_site_aniso_label
_atom_site_aniso_U_11
_atom_site_aniso_U_22
_atom_site_aniso_U_33
_atom_site_aniso_U_23
_atom_site_aniso_U_13
_atom_site_aniso_U_12
C1 0.0443(7) 0.0404(7) 0.0458(7) 0.0101(6) 0.0225(6) 0.0177(6)
C2 0.0487(8) 0.0542(8) 0.0458(8) 0.0106(6) 0.0193(6) 0.0222(7)
C3 0.0482(8) 0.0577(9) 0.0634(10) 0.0197(7) 0.0227(7) 0.0264(7)
C4 0.0561(9) 0.0575(9) 0.0744(11) 0.0226(8) 0.0389(8) 0.0310(8)
C5 0.0656(10) 0.0515(8) 0.0594(9) 0.0123(7) 0.0392(8) 0.0258(7)
C6 0.0499(8) 0.0413(7) 0.0474(8) 0.0091(6) 0.0245(6) 0.0163(6)
C7 0.0541(8) 0.0572(9) 0.0369(7) 0.0058(6) 0.0202(6) 0.0176(7)
C8 0.0441(7) 0.0515(8) 0.0348(7) 0.0093(6) 0.0141(6) 0.0143(6)
C9 0.0442(8) 0.0697(10) 0.0375(7) 0.0123(7) 0.0146(6) 0.0200(7)
C10 0.0634(11) 0.1333(18) 0.0467(9) 0.0374(10) 0.0193(8) 0.0447(11)
C11 0.0786(13) 0.160(2) 0.0751(13) 0.0605(14) 0.0271(11) 0.0707(15)
C12 0.0518(9) 0.0856(12) 0.0779(12) 0.0439(10) 0.0297(8) 0.0379(9)
C13 0.0407(7) 0.0524(8) 0.0449(8) 0.0096(6) 0.0178(6) 0.0178(6)
C14 0.0582(9) 0.0779(11) 0.0630(10) 0.0082(8) 0.0265(8) 0.0371(9)
C15 0.0735(12) 0.1136(16) 0.0522(10) 0.0015(10) 0.0302(9) 0.0477(11)
C16 0.0664(11) 0.1212(16) 0.0400(8) 0.0130(9) 0.0237(8) 0.0467(11)
C17 0.0535(9) 0.0815(11) 0.0409(8) 0.0154(7) 0.0204(7) 0.0337(8)
C18 0.0430(7) 0.0485(7) 0.0375(7) 0.0072(6) 0.0174(6) 0.0179(6)
C19 0.0483(9) 0.0724(11) 0.0594(10) -0.0014(8) 0.0195(7) 0.0097(8)
C20 0.0417(7) 0.0499(8) 0.0381(7) 0.0135(6) 0.0207(6) 0.0215(6)
C21 0.0493(8) 0.0489(8) 0.0578(9) 0.0159(7) 0.0257(7) 0.0216(7)
C22 0.0586(9) 0.0610(9) 0.0672(10) 0.0274(8) 0.0353(8) 0.0355(8)
C23 0.0466(8) 0.0758(11) 0.0552(9) 0.0251(8) 0.0260(7) 0.0330(8)
C24 0.0419(8) 0.0653(10) 0.0504(8) 0.0112(7) 0.0200(6) 0.0193(7)
C25 0.0422(7) 0.0536(8) 0.0417(7) 0.0101(6) 0.0205(6) 0.0182(6)
C26 0.0458(8) 0.0457(8) 0.0540(8) 0.0047(6) 0.0205(7) 0.0142(6)
C27 0.0457(8) 0.0429(7) 0.0430(7) 0.0093(6) 0.0211(6) 0.0185(6)
C28 0.0473(8) 0.0443(7) 0.0481(8) 0.0119(6) 0.0193(6) 0.0197(6)
C29 0.0627(10) 0.0461(8) 0.0646(10) 0.0071(7) 0.0231(8) 0.0255(7)
C30 0.0727(11) 0.0615(10) 0.0737(11) 0.0070(8) 0.0263(9) 0.0387(9)
C31 0.0602(10) 0.0651(10) 0.0779(11) 0.0161(8) 0.0314(9) 0.0378(8)
C32 0.0443(7) 0.0494(8) 0.0373(7) 0.0142(6) 0.0159(6) 0.0214(6)
C33 0.0428(8) 0.0637(9) 0.0506(8) 0.0195(7) 0.0187(6) 0.0243(7)
C34 0.0411(8) 0.0617(10) 0.0637(10) 0.0209(8) 0.0128(7) 0.0127(7)
C35 0.0514(9) 0.0474(8) 0.0659(10) 0.0080(7) 0.0094(7) 0.0136(7)
C36 0.0486(8) 0.0487(8) 0.0518(8) 0.0064(6) 0.0130(7) 0.0207(7)
C37 0.0403(7) 0.0457(7) 0.0355(7) 0.0120(5) 0.0141(5) 0.0179(6)
C38 0.0813(12) 0.0689(11) 0.0590(10) 0.0269(8) 0.0303(9) 0.0389(9)
N1 0.0400(6) 0.0514(7) 0.0338(6) 0.0067(5) 0.0151(5) 0.0195(5)
N2 0.0462(7) 0.0609(8) 0.0489(7) 0.0192(6) 0.0181(5) 0.0276(6)
N3 0.0409(6) 0.0419(6) 0.0429(6) 0.0090(5) 0.0182(5) 0.0178(5)
N4 0.0468(7) 0.0499(7) 0.0602(7) 0.0104(6) 0.0255(6) 0.0237(6)

loop_
_atom_type_symbol
_atom_type_description
_atom_type_scat_dispersion_real
_atom_type_scat_dispersion_imag
_atom_type_scat_source
C C 0.0033 0.0016 'International Tables Vol C Tables 4.2.6.8 and 6.1.1.4'
H H 0.0000 0.0000 'International Tables Vol C Tables 4.2.6.8 and 6.1.1.4'
N N 0.0061 0.0033 'International Tables Vol C Tables 4.2.6.8 and 6.1.1.4'

loop_
_geom_angle_atom_site_label_1
_geom_angle_atom_site_label_2
_geom_angle_atom_site_label_3
_geom_angle
_geom_angle_site_symmetry_1
_geom_angle_site_symmetry_3
_geom_angle_publ_flag
C2 C1 N1 131.62(12) . . ?
C2 C1 C6 121.26(13) . . ?
N1 C1 C6 107.04(12) . . ?
C3 C2 C1 117.90(14) . . ?
C3 C2 H2 121.0 . . ?
C1 C2 H2 121.0 . . ?
C2 C3 C4 121.77(15) . . ?
C2 C3 H3 119.1 . . ?
C4 C3 H3 119.1 . . ?
C5 C4 C3 120.57(14) . . ?
C5 C4 H4 119.7 . . ?
C3 C4 H4 119.7 . . ?
C4 C5 C6 119.49(14) . . ?
C4 C5 H5 120.3 . . ?
C6 C5 H5 120.3 . . ?
C5 C6 C1 118.95(13) . . ?
C5 C6 C7 133.81(14) . . ?
C1 C6 C7 107.22(12) . . ?
C8 C7 C6 107.77(12) . . ?
C8 C7 H7 126.1 . . ?
C6 C7 H7 126.1 . . ?
C7 C8 N1 109.77(12) . . ?
C7 C8 C9 133.43(13) . . ?
N1 C8 C9 116.78(12) . . ?
N2 C9 C8 106.84(11) . . ?
N2 C9 C10 101.06(14) . . ?
C8 C9 C10 115.32(12) . . ?
N2 C9 C19 111.94(12) . . ?
C8 C9 C19 109.62(13) . . ?
C10 C9 C19 111.72(14) . . ?
C11 C10 C9 103.63(14) . . ?
C11 C10 H10A 111.0 . . ?
C9 C10 H10A 111.0 . . ?
C11 C10 H10B 111.0 . . ?
C9 C10 H10B 111.0 . . ?
H10A C10 H10B 109.0 . . ?
C12 C11 C10 106.98(14) . . ?
C12 C11 H11A 110.3 . . ?
C10 C11 H11A 110.3 . . ?
C12 C11 H11B 110.3 . . ?
C10 C11 H11B 110.3 . . ?
H11A C11 H11B 108.6 . . ?
N2 C12 C11 103.83(14) . . ?
N2 C12 H12A 111.0 . . ?
C11 C12 H12A 111.0 . . ?
N2 C12 H12B 111.0 . . ?
C11 C12 H12B 111.0 . . ?
H12A C12 H12B 109.0 . . ?
C14 C13 N2 124.35(14) . . ?
C14 C13 C18 118.52(13) . . ?
N2 C13 C18 117.13(12) . . ?
C15 C14 C13 120.52(15) . . ?
C15 C14 H14 119.7 . . ?
C13 C14 H14 119.7 . . ?
C16 C15 C14 120.46(15) . . ?
C16 C15 H15 119.8 . . ?
C14 C15 H15 119.8 . . ?
C15 C16 C17 120.02(16) . . ?
C15 C16 H16 120.0 . . ?
C17 C16 H16 120.0 . . ?
C18 C17 C16 120.32(15) . . ?
C18 C17 H17 119.8 . . ?
C16 C17 H17 119.8 . . ?
C17 C18 C13 119.93(13) . . ?
C17 C18 N1 123.07(13) . . ?
C13 C18 N1 116.99(12) . . ?
C9 C19 H19A 109.5 . . ?
C9 C19 H19B 109.5 . . ?
H19A C19 H19B 109.5 . . ?
C9 C19 H19C 109.5 . . ?
H19A C19 H19C 109.5 . . ?
H19B C19 H19C 109.5 . . ?
C21 C20 N3 132.45(13) . . ?
C21 C20 C25 120.69(12) . . ?
N3 C20 C25 106.85(11) . . ?
C22 C21 C20 117.95(14) . . ?
C22 C21 H21 121.0 . . ?
C20 C21 H21 121.0 . . ?
C21 C22 C23 121.79(14) . . ?
C21 C22 H22 119.1 . . ?
C23 C22 H22 119.1 . . ?
C24 C23 C22 120.40(14) . . ?
C24 C23 H23 119.8 . . ?
C22 C23 H23 119.8 . . ?
C23 C24 C25 119.66(14) . . ?
C23 C24 H24 120.2 . . ?
C25 C24 H24 120.2 . . ?
C24 C25 C20 119.50(13) . . ?
C24 C25 C26 132.89(14) . . ?
C20 C25 C26 107.60(12) . . ?
C27 C26 C25 107.47(13) . . ?
C27 C26 H26 126.3 . . ?
C25 C26 H26 126.3 . . ?
C26 C27 N3 110.49(12) . . ?
C26 C27 C28 131.12(13) . . ?
N3 C27 C28 118.33(12) . . ?
N4 C28 C27 107.04(11) . . ?
N4 C28 C29 100.61(12) . . ?
C27 C28 C29 114.46(12) . . ?
N4 C28 C38 112.50(13) . . ?
C27 C28 C38 110.25(12) . . ?
C29 C28 C38 111.58(13) . . ?
C28 C29 C30 103.46(13) . . ?
C28 C29 H29A 111.1 . . ?
C30 C29 H29A 111.1 . . ?
C28 C29 H29B 111.1 . . ?
C30 C29 H29B 111.1 . . ?
H29A C29 H29B 109.0 . . ?
C29 C30 C31 105.48(12) . . ?
C29 C30 H30A 110.6 . . ?
C31 C30 H30A 110.6 . . ?
C29 C30 H30B 110.6 . . ?
C31 C30 H30B 110.6 . . ?
H30A C30 H30B 108.8 . . ?
N4 C31 C30 104.20(13) . . ?
N4 C31 H31A 110.9 . . ?
C30 C31 H31A 110.9 . . ?
N4 C31 H31B 110.9 . . ?
C30 C31 H31B 110.9 . . ?
H31A C31 H31B 108.9 . . ?
N4 C32 C33 122.64(13) . . ?
N4 C32 C37 118.90(12) . . ?
C33 C32 C37 118.40(13) . . ?
C34 C33 C32 121.12(14) . . ?
C34 C33 H33 119.4 . . ?
C32 C33 H33 119.4 . . ?
C35 C34 C33 120.17(14) . . ?
C35 C34 H34 119.9 . . ?
C33 C34 H34 119.9 . . ?
C34 C35 C36 119.88(15) . . ?
C34 C35 H35 120.1 . . ?
C36 C35 H35 120.1 . . ?
C37 C36 C35 120.87(14) . . ?
C37 C36 H36 119.6 . . ?
C35 C36 H36 119.6 . . ?
C36 C37 C32 119.34(13) . . ?
C36 C37 N3 123.51(12) . . ?
C32 C37 N3 117.13(12) . . ?
C28 C38 H38A 109.5 . . ?
C28 C38 H38B 109.5 . . ?
H38A C38 H38B 109.5 . . ?
C28 C38 H38C 109.5 . . ?
H38A C38 H38C 109.5 . . ?
H38B C38 H38C 109.5 . . ?
C8 N1 C1 108.16(10) . . ?
C8 N1 C18 121.63(11) . . ?
C1 N1 C18 130.11(11) . . ?
C13 N2 C12 122.06(13) . . ?
C13 N2 C9 116.56(11) . . ?
C12 N2 C9 109.32(12) . . ?
C27 N3 C20 107.59(11) . . ?
C27 N3 C37 121.29(11) . . ?
C20 N3 C37 130.12(11) . . ?
C32 N4 C31 124.32(12) . . ?
C32 N4 C28 119.97(11) . . ?
C31 N4 C28 110.68(12) . . ?

loop_
_geom_bond_atom_site_label_1
_geom_bond_atom_site_label_2
_geom_bond_distance
_geom_bond_site_symmetry_2
_geom_bond_publ_flag
C1 C2 1.389(2) . ?
C1 N1 1.3953(17) . ?
C1 C6 1.4145(19) . ?
C2 C3 1.374(2) . ?
C2 H2 0.9300 . ?
C3 C4 1.391(2) . ?
C3 H3 0.9300 . ?
C4 C5 1.372(2) . ?
C4 H4 0.9300 . ?
C5 C6 1.396(2) . ?
C5 H5 0.9300 . ?
C6 C7 1.424(2) . ?
C7 C8 1.353(2) . ?
C7 H7 0.9300 . ?
C8 N1 1.3912(17) . ?
C8 C9 1.485(2) . ?
C9 N2 1.473(2) . ?
C9 C10 1.527(2) . ?
C9 C19 1.542(2) . ?
C10 C11 1.526(3) . ?
C10 H10A 0.9700 . ?
C10 H10B 0.9700 . ?
C11 C12 1.521(3) . ?
C11 H11A 0.9700 . ?
C11 H11B 0.9700 . ?
C12 N2 1.4556(18) . ?
C12 H12A 0.9700 . ?
C12 H12B 0.9700 . ?
C13 C14 1.388(2) . ?
C13 N2 1.3900(18) . ?
C13 C18 1.4096(19) . ?
C14 C15 1.384(2) . ?
C14 H14 0.9300 . ?
C15 C16 1.369(3) . ?
C15 H15 0.9300 . ?
C16 C17 1.383(2) . ?
C16 H16 0.9300 . ?
C17 C18 1.379(2) . ?
C17 H17 0.9300 . ?
C18 N1 1.4190(16) . ?
C19 H19A 0.9600 . ?
C19 H19B 0.9600 . ?
C19 H19C 0.9600 . ?
C20 C21 1.3934(19) . ?
C20 N3 1.4055(16) . ?
C20 C25 1.410(2) . ?
C21 C22 1.381(2) . ?
C21 H21 0.9300 . ?
C22 C23 1.389(2) . ?
C22 H22 0.9300 . ?
C23 C24 1.368(2) . ?
C23 H23 0.9300 . ?
C24 C25 1.394(2) . ?
C24 H24 0.9300 . ?
C25 C26 1.428(2) . ?
C26 C27 1.3443(19) . ?
C26 H26 0.9300 . ?
C27 N3 1.3939(17) . ?
C27 C28 1.4933(19) . ?
C28 N4 1.4624(18) . ?
C28 C29 1.523(2) . ?
C28 C38 1.536(2) . ?
C29 C30 1.524(2) . ?
C29 H29A 0.9700 . ?
C29 H29B 0.9700 . ?
C30 C31 1.529(2) . ?
C30 H30A 0.9700 . ?
C30 H30B 0.9700 . ?
C31 N4 1.4502(18) . ?
C31 H31A 0.9700 . ?
C31 H31B 0.9700 . ?
C32 N4 1.3755(18) . ?
C32 C33 1.390(2) . ?
C32 C37 1.4171(19) . ?
C33 C34 1.381(2) . ?
C33 H33 0.9300 . ?
C34 C35 1.370(2) . ?
C34 H34 0.9300 . ?
C35 C36 1.390(2) . ?
C35 H35 0.9300 . ?
C36 C37 1.379(2) . ?
C36 H36 0.9300 . ?
C37 N3 1.4220(17) . ?
C38 H38A 0.9600 . ?
C38 H38B 0.9600 . ?
C38 H38C 0.9600 . ?

loop_
_geom_torsion_atom_site_label_1
_geom_torsion_atom_site_label_2
_geom_torsion_atom_site_label_3
_geom_torsion_atom_site_label_4
_geom_torsion
_geom_torsion_site_symmetry_1
_geom_torsion_site_symmetry_2
_geom_torsion_site_symmetry_3
_geom_torsion_site_symmetry_4
_geom_torsion_publ_flag
N1 C1 C2 C3 178.48(14) . . . . ?
C6 C1 C2 C3 2.2(2) . . . . ?
C1 C2 C3 C4 0.0(2) . . . . ?
C2 C3 C4 C5 -1.7(2) . . . . ?
C3 C4 C5 C6 1.0(2) . . . . ?
C4 C5 C6 C1 1.1(2) . . . . ?
C4 C5 C6 C7 -177.72(15) . . . . ?
C2 C1 C6 C5 -2.7(2) . . . . ?
N1 C1 C6 C5 -179.86(12) . . . . ?
C2 C1 C6 C7 176.36(13) . . . . ?
N1 C1 C6 C7 -0.76(15) . . . . ?
C5 C6 C7 C8 178.69(15) . . . . ?
C1 C6 C7 C8 -0.22(16) . . . . ?
C6 C7 C8 N1 1.13(17) . . . . ?
C6 C7 C8 C9 179.65(15) . . . . ?
C7 C8 C9 N2 143.12(16) . . . . ?
N1 C8 C9 N2 -38.44(16) . . . . ?
C7 C8 C9 C10 31.7(3) . . . . ?
N1 C8 C9 C10 -149.84(15) . . . . ?
C7 C8 C9 C19 -95.39(19) . . . . ?
N1 C8 C9 C19 83.04(16) . . . . ?
N2 C9 C10 C11 35.22(19) . . . . ?
C8 C9 C10 C11 150.00(16) . . . . ?
C19 C9 C10 C11 -84.0(2) . . . . ?
C9 C10 C11 C12 -20.7(2) . . . . ?
C10 C11 C12 N2 -2.5(2) . . . . ?
N2 C13 C14 C15 -178.12(16) . . . . ?
C18 C13 C14 C15 2.2(2) . . . . ?
C13 C14 C15 C16 1.7(3) . . . . ?
C14 C15 C16 C17 -2.6(3) . . . . ?
C15 C16 C17 C18 -0.6(3) . . . . ?
C16 C17 C18 C13 4.5(2) . . . . ?
C16 C17 C18 N1 -176.69(15) . . . . ?
C14 C13 C18 C17 -5.3(2) . . . . ?
N2 C13 C18 C17 175.01(13) . . . . ?
C14 C13 C18 N1 175.86(13) . . . . ?
N2 C13 C18 N1 -3.85(19) . . . . ?
N3 C20 C21 C22 -179.72(13) . . . . ?
C25 C20 C21 C22 -0.6(2) . . . . ?
C20 C21 C22 C23 0.6(2) . . . . ?
C21 C22 C23 C24 -0.2(2) . . . . ?
C22 C23 C24 C25 -0.2(2) . . . . ?
C23 C24 C25 C20 0.2(2) . . . . ?
C23 C24 C25 C26 179.29(15) . . . . ?
C21 C20 C25 C24 0.2(2) . . . . ?
N3 C20 C25 C24 179.54(12) . . . . ?
C21 C20 C25 C26 -179.10(12) . . . . ?
N3 C20 C25 C26 0.22(14) . . . . ?
C24 C25 C26 C27 -179.01(15) . . . . ?
C20 C25 C26 C27 0.19(16) . . . . ?
C25 C26 C27 N3 -0.53(16) . . . . ?
C25 C26 C27 C28 -177.50(13) . . . . ?
C26 C27 C28 N4 -144.29(15) . . . . ?
N3 C27 C28 N4 38.94(16) . . . . ?
C26 C27 C28 C29 -33.7(2) . . . . ?
N3 C27 C28 C29 149.50(13) . . . . ?
C26 C27 C28 C38 93.03(19) . . . . ?
N3 C27 C28 C38 -83.73(15) . . . . ?
N4 C28 C29 C30 -38.27(15) . . . . ?
C27 C28 C29 C30 -152.65(13) . . . . ?
C38 C28 C29 C30 81.26(16) . . . . ?
C28 C29 C30 C31 28.06(17) . . . . ?
C29 C30 C31 N4 -6.46(18) . . . . ?
N4 C32 C33 C34 -179.76(13) . . . . ?
C37 C32 C33 C34 -2.6(2) . . . . ?
C32 C33 C34 C35 -1.3(2) . . . . ?
C33 C34 C35 C36 2.5(2) . . . . ?
C34 C35 C36 C37 0.3(2) . . . . ?
C35 C36 C37 C32 -4.2(2) . . . . ?
C35 C36 C37 N3 174.23(13) . . . . ?
N4 C32 C37 C36 -177.45(12) . . . . ?
C33 C32 C37 C36 5.30(19) . . . . ?
N4 C32 C37 N3 4.03(18) . . . . ?
C33 C32 C37 N3 -173.22(12) . . . . ?
C7 C8 N1 C1 -1.62(16) . . . . ?
C9 C8 N1 C1 179.58(12) . . . . ?
C7 C8 N1 C18 -178.38(12) . . . . ?
C9 C8 N1 C18 2.82(19) . . . . ?
C2 C1 N1 C8 -175.26(15) . . . . ?
C6 C1 N1 C8 1.44(15) . . . . ?
C2 C1 N1 C18 1.1(2) . . . . ?
C6 C1 N1 C18 177.83(13) . . . . ?
C17 C18 N1 C8 -158.05(14) . . . . ?
C13 C18 N1 C8 20.78(19) . . . . ?
C17 C18 N1 C1 26.0(2) . . . . ?
C13 C18 N1 C1 -155.19(13) . . . . ?
C14 C13 N2 C12 5.6(2) . . . . ?
C18 C13 N2 C12 -174.66(14) . . . . ?
C14 C13 N2 C9 144.21(15) . . . . ?
C18 C13 N2 C9 -36.09(18) . . . . ?
C11 C12 N2 C13 167.61(15) . . . . ?
C11 C12 N2 C9 26.45(18) . . . . ?
C8 C9 N2 C13 56.21(15) . . . . ?
C10 C9 N2 C13 177.17(12) . . . . ?
C19 C9 N2 C13 -63.80(16) . . . . ?
C8 C9 N2 C12 -160.26(12) . . . . ?
C10 C9 N2 C12 -39.30(15) . . . . ?
C19 C9 N2 C12 79.74(15) . . . . ?
C26 C27 N3 C20 0.68(15) . . . . ?
C28 C27 N3 C20 178.08(11) . . . . ?
C26 C27 N3 C37 170.36(12) . . . . ?
C28 C27 N3 C37 -12.24(18) . . . . ?
C21 C20 N3 C27 178.68(14) . . . . ?
C25 C20 N3 C27 -0.53(14) . . . . ?
C21 C20 N3 C37 10.2(2) . . . . ?
C25 C20 N3 C37 -168.98(12) . . . . ?
C36 C37 N3 C27 170.17(13) . . . . ?
C32 C37 N3 C27 -11.38(17) . . . . ?
C36 C37 N3 C20 -22.7(2) . . . . ?
C32 C37 N3 C20 155.72(12) . . . . ?
C33 C32 N4 C31 -2.4(2) . . . . ?
C37 C32 N4 C31 -179.56(14) . . . . ?
C33 C32 N4 C28 -154.96(13) . . . . ?
C37 C32 N4 C28 27.91(18) . . . . ?
C30 C31 N4 C32 -173.89(13) . . . . ?
C30 C31 N4 C28 -19.18(18) . . . . ?
C27 C28 N4 C32 -47.68(16) . . . . ?
C29 C28 N4 C32 -167.55(12) . . . . ?
C38 C28 N4 C32 73.58(16) . . . . ?
C27 C28 N4 C31 156.36(12) . . . . ?
C29 C28 N4 C31 36.48(15) . . . . ?
C38 C28 N4 C31 -82.38(16) . . . . ?
